data_1520143
loop_
_publ_author_name
'Coles, Simon J.'
'Hursthouse, Michael B.'
'Davies, David B.'
'Kilic, A.'
'Uslu, A.'

_publ_section_title
;
 C7H14Cl4N3O2P3
;
_journal_name_full 'Crystal Structure Report Archive'
_journal_page_first 481
_journal_year 2008
_chemical_formula_sum 'C7 H14 Cl4 N3 O2 P3'
_chemical_formula_weight 406.92
_space_group_IT_number 14
_symmetry_cell_setting monoclinic
_symmetry_space_group_name_Hall '-P 2ybc'
_symmetry_space_group_name_H-M 'P 1 21/c 1'
_atom_sites_solution_hydrogens geom
_atom_sites_solution_primary direct
_atom_sites_solution_secondary difmap
_cell_angle_alpha 90.00
_cell_angle_beta 99.189(2)
_cell_angle_gamma 90.00
_cell_formula_units_Z 8
_cell_length_a 15.9483(5)
_cell_length_b 12.1905(3)
_cell_length_c 16.5233(4)
_cell_measurement_reflns_used 7399
_cell_measurement_temperature 120(2)
_cell_measurement_theta_max 27.48
_cell_measurement_theta_min 1.0
_cell_volume 3171.20(15)
_computing_cell_refinement 'DENZO, COLLECT'
_computing_data_reduction 'DENZO, COLLECT'
_computing_molecular_graphics 'PLATON (Spek, 1990)'
_computing_structure_refinement 'SHELXL-97 (Sheldrick, 1997)'
_computing_structure_solution 'SHELXS-97 (Sheldrick, 1997)'
_diffrn_ambient_temperature 120(2)
_diffrn_detector_area_resol_mean 9.091
_diffrn_measured_fraction_theta_full 0.997
_diffrn_measured_fraction_theta_max 0.997
_diffrn_measurement_device_type 'Bruker-Nonius KappaCCD Area Detector'
_diffrn_measurement_method '\f and \w scans'
_diffrn_radiation_monochromator graphite
_diffrn_radiation_source 'Bruker-Nonius FR591 rotating anode'
_diffrn_radiation_type MoK\a
_diffrn_radiation_wavelength 0.71073
_diffrn_reflns_av_R_equivalents 0.0477
_diffrn_reflns_av_sigmaI/netI 0.0396
_diffrn_reflns_limit_h_max 20
_diffrn_reflns_limit_h_min -20
_diffrn_reflns_limit_k_max 15
_diffrn_reflns_limit_k_min -15
_diffrn_reflns_limit_l_max 21
_diffrn_reflns_limit_l_min -21
_diffrn_reflns_number 41102
_diffrn_reflns_theta_full 27.50
_diffrn_reflns_theta_max 27.50
_diffrn_reflns_theta_min 2.56
_exptl_absorpt_coefficient_mu 1.048
_exptl_absorpt_correction_T_max 0.8177
_exptl_absorpt_correction_T_min 0.7105
_exptl_absorpt_correction_type multi-scan
_exptl_absorpt_process_details 'SADABS V2.10 (Sheldrick, G.M., 2003)'
_exptl_crystal_colour colourless
_exptl_crystal_density_diffrn 1.705
_exptl_crystal_density_method 'not measured'
_exptl_crystal_description block
_exptl_crystal_F_000 1648
_exptl_crystal_size_max 0.35
_exptl_crystal_size_mid 0.20
_exptl_crystal_size_min 0.20
_refine_diff_density_max 0.364
_refine_diff_density_min -0.503
_refine_diff_density_rms 0.089
_refine_ls_extinction_method none
_refine_ls_goodness_of_fit_ref 1.057
_refine_ls_hydrogen_treatment constr
_refine_ls_matrix_type full
_refine_ls_number_parameters 347
_refine_ls_number_reflns 7260
_refine_ls_number_restraints 0
_refine_ls_restrained_S_all 1.057
_refine_ls_R_factor_all 0.0561
_refine_ls_R_factor_gt 0.0347
_refine_ls_shift/su_max 0.001
_refine_ls_shift/su_mean 0.000
_refine_ls_structure_factor_coef Fsqd
_refine_ls_weighting_details 'calc w=1/[\s^2^(Fo^2^)+(0.0399P)^2^+1.7946P] where P=(Fo^2^+2Fc^2^)/3'
_refine_ls_weighting_scheme calc
_refine_ls_wR_factor_gt 0.0766
_refine_ls_wR_factor_ref 0.0851
_reflns_number_gt 5579
_reflns_number_total 7260
_reflns_threshold_expression >2sigma(I)
_cod_data_source_file eCrystal-481.cif
_cod_data_source_block 2006src0702
_cod_depositor_comments
;
Citation :
Coles, Simon J. and Hursthouse, Michael B. and Davies, David B. and 
Kilic, A. and Uslu, A. (2008) 
University of Southampton, Crystal Structure Report Archive. 
(doi:10.5258/ecrystals/481)

More at:
http://ecrystals.chem.soton.ac.uk/481/

The following automatic conversions were performed:

'_symmetry_cell_setting' value 'Monoclinic' changed to 'monoclinic'
according to the built-in table from CIF Core dictionary named
'cif_core.dic' version 2.4.1 from 2010-06-29.

Automatic conversion script
Id: cif_fix_values 3392 2015-05-12 13:50:21Z andrius 
;
_cod_original_sg_symbol_H-M P2(1)/c
_cod_database_code 1520143

loop_
_symmetry_equiv_pos_as_xyz
'x, y, z'
'-x, y+1/2, -z+1/2'
'-x, -y, -z'
'x, -y-1/2, z-1/2'

loop_
_atom_site_label
_atom_site_type_symbol
_atom_site_fract_x
_atom_site_fract_y
_atom_site_fract_z
_atom_site_U_iso_or_equiv
_atom_site_adp_type
_atom_site_occupancy
_atom_site_symmetry_multiplicity
_atom_site_calc_flag
_atom_site_refinement_flags
_atom_site_disorder_assembly
_atom_site_disorder_group
C1 C 0.11462(15) 0.00981(19) 0.33034(14) 0.0213(5) Uani 1 1 d . . .
H1A H 0.1552 -0.0075 0.2926 0.026 Uiso 1 1 calc R . .
H1B H 0.0696 -0.0469 0.3228 0.026 Uiso 1 1 calc R . .
C2 C 0.16151(14) 0.00489(18) 0.41924(14) 0.0193(5) Uani 1 1 d . . .
C3 C 0.25039(14) 0.05656(18) 0.42982(14) 0.0200(5) Uani 1 1 d . . .
H3A H 0.2843 0.0285 0.4811 0.024 Uiso 1 1 calc R . .
H3B H 0.2789 0.0332 0.3837 0.024 Uiso 1 1 calc R . .
C4 C 0.18000(16) -0.11900(19) 0.43749(15) 0.0248(5) Uani 1 1 d . . .
H4A H 0.2105 -0.1484 0.3945 0.030 Uiso 1 1 calc R . .
H4B H 0.2188 -0.1248 0.4904 0.030 Uiso 1 1 calc R . .
C5 C 0.10330(18) -0.1920(2) 0.44171(18) 0.0358(6) Uani 1 1 d . . .
H5A H 0.0753 -0.1685 0.4874 0.054 Uiso 1 1 calc R . .
H5B H 0.1219 -0.2683 0.4502 0.054 Uiso 1 1 calc R . .
H5C H 0.0633 -0.1861 0.3903 0.054 Uiso 1 1 calc R . .
C6 C 0.10631(15) 0.05742(19) 0.47665(13) 0.0220(5) Uani 1 1 d . . .
H6A H 0.0989 0.1361 0.4623 0.026 Uiso 1 1 calc R . .
H6B H 0.0494 0.0229 0.4662 0.026 Uiso 1 1 calc R . .
C7 C 0.14051(17) 0.0486(2) 0.56813(14) 0.0286(6) Uani 1 1 d . . .
H7A H 0.1488 -0.0289 0.5833 0.043 Uiso 1 1 calc R . .
H7B H 0.0998 0.0815 0.5995 0.043 Uiso 1 1 calc R . .
H7C H 0.1949 0.0873 0.5803 0.043 Uiso 1 1 calc R . .
C8 C 0.27183(15) 0.50824(18) 0.59614(14) 0.0207(5) Uani 1 1 d . . .
H8A H 0.2416 0.4702 0.5470 0.025 Uiso 1 1 calc R . .
H8B H 0.2529 0.4751 0.6449 0.025 Uiso 1 1 calc R . .
C9 C 0.36787(14) 0.48899(18) 0.60124(13) 0.0181(5) Uani 1 1 d . . .
C10 C 0.41725(15) 0.48880(18) 0.68926(14) 0.0207(5) Uani 1 1 d . . .
H10A H 0.3808 0.4567 0.7263 0.025 Uiso 1 1 calc R . .
H10B H 0.4678 0.4411 0.6912 0.025 Uiso 1 1 calc R . .
C11 C 0.40754(16) 0.5720(2) 0.54872(14) 0.0235(5) Uani 1 1 d . . .
H11A H 0.4686 0.5542 0.5520 0.028 Uiso 1 1 calc R . .
H11B H 0.4038 0.6459 0.5728 0.028 Uiso 1 1 calc R . .
C12 C 0.36732(18) 0.5769(2) 0.45787(15) 0.0312(6) Uani 1 1 d . . .
H12A H 0.3708 0.5045 0.4329 0.047 Uiso 1 1 calc R . .
H12B H 0.3979 0.6306 0.4294 0.047 Uiso 1 1 calc R . .
H12C H 0.3076 0.5988 0.4534 0.047 Uiso 1 1 calc R . .
C13 C 0.37831(16) 0.37127(18) 0.56820(14) 0.0215(5) Uani 1 1 d . . .
H13A H 0.3460 0.3670 0.5119 0.026 Uiso 1 1 calc R . .
H13B H 0.4390 0.3602 0.5641 0.026 Uiso 1 1 calc R . .
C14 C 0.35005(17) 0.27675(19) 0.61765(15) 0.0277(6) Uani 1 1 d . . .
H14A H 0.3838 0.2766 0.6727 0.042 Uiso 1 1 calc R . .
H14B H 0.3583 0.2072 0.5902 0.042 Uiso 1 1 calc R . .
H14C H 0.2898 0.2856 0.6219 0.042 Uiso 1 1 calc R . .
N1 N 0.21997(12) 0.18819(15) 0.27326(11) 0.0185(4) Uani 1 1 d . . .
N2 N 0.22832(12) 0.36754(15) 0.37119(12) 0.0209(4) Uani 1 1 d . . .
N3 N 0.08095(12) 0.31883(16) 0.26915(11) 0.0208(4) Uani 1 1 d . . .
N4 N 0.29278(12) 0.64099(15) 0.74987(11) 0.0180(4) Uani 1 1 d . . .
N5 N 0.41638(12) 0.79581(15) 0.75581(11) 0.0199(4) Uani 1 1 d . . .
N6 N 0.26830(12) 0.81838(16) 0.64966(12) 0.0222(4) Uani 1 1 d . . .
O1 O 0.07603(10) 0.11754(13) 0.30844(9) 0.0215(4) Uani 1 1 d . . .
O2 O 0.24925(10) 0.17646(13) 0.43282(9) 0.0194(3) Uani 1 1 d . . .
O3 O 0.24776(10) 0.62498(13) 0.59175(9) 0.0229(4) Uani 1 1 d . . .
O4 O 0.44515(10) 0.59840(13) 0.71979(9) 0.0214(4) Uani 1 1 d . . .
P1 P 0.11939(4) 0.20062(5) 0.25582(3) 0.01760(13) Uani 1 1 d . . .
P2 P 0.26093(4) 0.24698(5) 0.35596(3) 0.01692(13) Uani 1 1 d . . .
P3 P 0.13384(4) 0.39811(5) 0.33400(4) 0.01879(13) Uani 1 1 d . . .
P4 P 0.24254(4) 0.69672(5) 0.66917(4) 0.01749(13) Uani 1 1 d . . .
P5 P 0.39059(4) 0.67184(5) 0.76906(3) 0.01662(13) Uani 1 1 d . . .
P6 P 0.35735(4) 0.86573(5) 0.68910(4) 0.01780(13) Uani 1 1 d . . .
Cl1 Cl 0.08242(4) 0.15630(5) 0.13951(3) 0.02565(14) Uani 1 1 d . . .
Cl2 Cl 0.38589(4) 0.25312(5) 0.35665(4) 0.02348(13) Uani 1 1 d . . .
Cl3 Cl 0.06916(4) 0.42147(5) 0.42797(4) 0.02872(14) Uani 1 1 d . . .
Cl4 Cl 0.13100(4) 0.54835(5) 0.28688(4) 0.02863(14) Uani 1 1 d . . .
Cl5 Cl 0.11970(4) 0.69925(5) 0.67876(4) 0.02652(14) Uani 1 1 d . . .
Cl6 Cl 0.43053(4) 0.63521(5) 0.88660(3) 0.02536(14) Uani 1 1 d . . .
Cl7 Cl 0.34327(4) 1.01429(5) 0.73445(4) 0.02678(14) Uani 1 1 d . . .
Cl8 Cl 0.42252(4) 0.90266(5) 0.59769(4) 0.02766(14) Uani 1 1 d . . .

loop_
_atom_site_aniso_label
_atom_site_aniso_U_11
_atom_site_aniso_U_22
_atom_site_aniso_U_33
_atom_site_aniso_U_23
_atom_site_aniso_U_13
_atom_site_aniso_U_12
C1 0.0217(12) 0.0173(11) 0.0244(12) 0.0006(9) 0.0020(10) -0.0023(9)
C2 0.0185(12) 0.0187(12) 0.0206(11) 0.0012(9) 0.0030(9) -0.0005(9)
C3 0.0200(12) 0.0163(11) 0.0235(12) 0.0036(9) 0.0026(9) 0.0034(9)
C4 0.0271(13) 0.0210(12) 0.0260(13) 0.0031(10) 0.0028(10) 0.0013(10)
C5 0.0376(16) 0.0232(13) 0.0455(16) 0.0067(12) 0.0029(13) -0.0061(12)
C6 0.0215(12) 0.0231(12) 0.0219(12) 0.0004(10) 0.0052(10) 0.0005(10)
C7 0.0375(15) 0.0303(14) 0.0185(12) 0.0004(10) 0.0060(11) 0.0068(12)
C8 0.0220(12) 0.0173(11) 0.0214(11) -0.0039(9) -0.0006(9) 0.0001(9)
C9 0.0183(12) 0.0166(11) 0.0187(11) -0.0026(9) 0.0012(9) 0.0007(9)
C10 0.0215(12) 0.0172(11) 0.0225(12) -0.0033(9) 0.0004(9) 0.0031(9)
C11 0.0254(13) 0.0207(12) 0.0241(12) -0.0005(10) 0.0029(10) -0.0039(10)
C12 0.0410(16) 0.0285(14) 0.0243(13) 0.0035(11) 0.0065(11) -0.0074(12)
C13 0.0259(13) 0.0183(12) 0.0205(12) -0.0034(9) 0.0042(10) -0.0004(10)
C14 0.0383(15) 0.0186(12) 0.0274(13) -0.0015(10) 0.0086(11) -0.0009(11)
N1 0.0172(10) 0.0196(10) 0.0184(9) -0.0007(8) 0.0023(8) 0.0012(8)
N2 0.0194(10) 0.0188(10) 0.0233(10) -0.0016(8) -0.0007(8) -0.0001(8)
N3 0.0167(10) 0.0234(10) 0.0209(10) -0.0009(8) -0.0012(8) 0.0025(8)
N4 0.0177(10) 0.0175(10) 0.0183(9) 0.0007(8) 0.0018(8) -0.0001(8)
N5 0.0178(10) 0.0179(10) 0.0225(10) -0.0010(8) -0.0015(8) -0.0021(8)
N6 0.0196(10) 0.0198(10) 0.0249(10) 0.0038(8) -0.0032(8) -0.0001(8)
O1 0.0185(8) 0.0237(9) 0.0218(8) 0.0047(7) 0.0018(7) -0.0003(7)
O2 0.0213(8) 0.0193(8) 0.0171(8) -0.0007(6) 0.0020(6) -0.0032(7)
O3 0.0256(9) 0.0222(9) 0.0190(8) -0.0018(7) -0.0026(7) 0.0063(7)
O4 0.0177(8) 0.0222(8) 0.0242(8) -0.0073(7) 0.0029(7) -0.0009(7)
P1 0.0167(3) 0.0200(3) 0.0153(3) 0.0001(2) 0.0002(2) 0.0005(2)
P2 0.0144(3) 0.0181(3) 0.0178(3) 0.0009(2) 0.0011(2) -0.0002(2)
P3 0.0175(3) 0.0194(3) 0.0191(3) 0.0002(2) 0.0017(2) 0.0013(2)
P4 0.0147(3) 0.0175(3) 0.0195(3) 0.0003(2) 0.0002(2) 0.0002(2)
P5 0.0170(3) 0.0167(3) 0.0153(3) -0.0005(2) 0.0000(2) 0.0006(2)
P6 0.0172(3) 0.0163(3) 0.0193(3) 0.0004(2) 0.0010(2) -0.0008(2)
Cl1 0.0269(3) 0.0311(3) 0.0169(3) -0.0035(2) -0.0028(2) 0.0030(3)
Cl2 0.0148(3) 0.0280(3) 0.0274(3) -0.0002(2) 0.0027(2) -0.0007(2)
Cl3 0.0242(3) 0.0399(4) 0.0228(3) -0.0031(3) 0.0060(2) 0.0014(3)
Cl4 0.0312(3) 0.0203(3) 0.0339(3) 0.0052(2) 0.0036(3) 0.0037(3)
Cl5 0.0150(3) 0.0280(3) 0.0364(3) 0.0035(3) 0.0034(2) 0.0005(2)
Cl6 0.0306(3) 0.0258(3) 0.0172(3) 0.0021(2) -0.0036(2) 0.0000(2)
Cl7 0.0287(3) 0.0185(3) 0.0322(3) -0.0047(2) 0.0018(3) 0.0020(2)
Cl8 0.0259(3) 0.0321(3) 0.0264(3) 0.0047(2) 0.0083(2) -0.0007(3)

loop_
_atom_type_symbol
_atom_type_description
_atom_type_scat_dispersion_real
_atom_type_scat_dispersion_imag
_atom_type_scat_source
C C 0.0033 0.0016 'International Tables Vol C Tables 4.2.6.8 and 6.1.1.4'
H H 0.0000 0.0000 'International Tables Vol C Tables 4.2.6.8 and 6.1.1.4'
N N 0.0061 0.0033 'International Tables Vol C Tables 4.2.6.8 and 6.1.1.4'
O O 0.0106 0.0060 'International Tables Vol C Tables 4.2.6.8 and 6.1.1.4'
P P 0.1023 0.0942 'International Tables Vol C Tables 4.2.6.8 and 6.1.1.4'
Cl Cl 0.1484 0.1585 'International Tables Vol C Tables 4.2.6.8 and 6.1.1.4'

loop_
_geom_angle_atom_site_label_1
_geom_angle_atom_site_label_2
_geom_angle_atom_site_label_3
_geom_angle
_geom_angle_site_symmetry_1
_geom_angle_site_symmetry_3
O1 C1 C2 112.96(18) . .
C6 C2 C3 111.66(19) . .
C6 C2 C1 109.55(19) . .
C3 C2 C1 113.05(19) . .
C6 C2 C4 113.23(19) . .
C3 C2 C4 103.46(18) . .
C1 C2 C4 105.69(19) . .
O2 C3 C2 113.43(18) . .
C5 C4 C2 116.5(2) . .
C7 C6 C2 115.7(2) . .
O3 C8 C9 113.55(18) . .
C11 C9 C8 111.42(19) . .
C11 C9 C10 109.91(19) . .
C8 C9 C10 113.99(18) . .
C11 C9 C13 109.49(18) . .
C8 C9 C13 106.45(18) . .
C10 C9 C13 105.27(18) . .
O4 C10 C9 113.80(18) . .
C9 C11 C12 115.7(2) . .
C14 C13 C9 116.94(19) . .
P2 N1 P1 112.16(11) . .
P3 N2 P2 118.16(12) . .
P3 N3 P1 118.04(12) . .
P5 N4 P4 114.39(11) . .
P6 N5 P5 118.05(12) . .
P6 N6 P4 120.30(12) . .
C1 O1 P1 120.64(14) . .
C3 O2 P2 121.09(14) . .
C8 O3 P4 123.23(14) . .
C10 O4 P5 122.34(14) . .
O1 P1 N1 111.08(9) . .
O1 P1 N3 107.10(10) . .
N1 P1 N3 117.37(10) . .
O1 P1 Cl1 105.74(7) . .
N1 P1 Cl1 106.46(7) . .
N3 P1 Cl1 108.49(7) . .
O1 P1 P2 101.52(6) . .
N1 P1 P2 33.89(7) . .
N3 P1 P2 91.67(7) . .
Cl1 P1 P2 139.00(4) . .
O2 P2 N1 111.31(9) . .
O2 P2 N2 107.08(10) . .
N1 P2 N2 116.91(10) . .
O2 P2 Cl2 105.30(7) . .
N1 P2 Cl2 107.19(7) . .
N2 P2 Cl2 108.43(8) . .
O2 P2 P1 100.95(6) . .
N1 P2 P1 33.95(7) . .
N2 P2 P1 91.63(7) . .
Cl2 P2 P1 140.04(3) . .
N2 P3 N3 119.46(10) . .
N2 P3 Cl4 109.31(8) . .
N3 P3 Cl4 108.73(8) . .
N2 P3 Cl3 107.91(8) . .
N3 P3 Cl3 108.94(8) . .
Cl4 P3 Cl3 100.89(4) . .
O3 P4 N6 107.92(10) . .
O3 P4 N4 111.16(9) . .
N6 P4 N4 117.18(10) . .
O3 P4 Cl5 104.81(7) . .
N6 P4 Cl5 106.97(8) . .
N4 P4 Cl5 108.04(8) . .
O3 P4 P5 106.54(6) . .
N6 P4 P5 89.98(7) . .
N4 P4 P5 32.72(7) . .
Cl5 P4 P5 137.39(3) . .
O4 P5 N4 111.78(9) . .
O4 P5 N5 107.13(10) . .
N4 P5 N5 117.74(10) . .
O4 P5 Cl6 105.11(7) . .
N4 P5 Cl6 107.00(7) . .
N5 P5 Cl6 107.29(7) . .
O4 P5 P4 104.68(6) . .
N4 P5 P4 32.89(7) . .
N5 P5 P4 91.70(7) . .
Cl6 P5 P4 137.69(4) . .
N6 P6 N5 119.25(10) . .
N6 P6 Cl7 109.97(8) . .
N5 P6 Cl7 108.62(8) . .
N6 P6 Cl8 108.09(8) . .
N5 P6 Cl8 108.79(8) . .
Cl7 P6 Cl8 100.48(4) . .

loop_
_geom_bond_atom_site_label_1
_geom_bond_atom_site_label_2
_geom_bond_distance
_geom_bond_site_symmetry_2
C1 O1 1.471(3) .
C1 C2 1.539(3) .
C2 C6 1.534(3) .
C2 C3 1.535(3) .
C2 C4 1.559(3) .
C3 O2 1.463(3) .
C4 C5 1.523(3) .
C6 C7 1.527(3) .
C8 O3 1.473(3) .
C8 C9 1.539(3) .
C9 C11 1.534(3) .
C9 C10 1.539(3) .
C9 C13 1.554(3) .
C10 O4 1.472(3) .
C11 C12 1.536(3) .
C13 C14 1.522(3) .
N1 P2 1.5883(19) .
N1 P1 1.5909(19) .
N2 P3 1.578(2) .
N2 P2 1.592(2) .
N3 P3 1.583(2) .
N3 P1 1.595(2) .
N4 P5 1.5866(19) .
N4 P4 1.5940(19) .
N5 P6 1.5800(19) .
N5 P5 1.5905(19) .
N6 P6 1.575(2) .
N6 P4 1.586(2) .
O1 P1 1.5659(16) .
O2 P2 1.5691(16) .
O3 P4 1.5627(16) .
O4 P5 1.5646(16) .
P1 Cl1 1.9927(8) .
P1 P2 2.6382(8) .
P2 Cl2 1.9924(8) .
P3 Cl4 1.9879(8) .
P3 Cl3 2.0169(8) .
P4 Cl5 1.9908(8) .
P4 P5 2.6733(8) .
P5 Cl6 1.9955(8) .
P6 Cl7 1.9863(8) .
P6 Cl8 2.0163(8) .
